data_4065620
loop_
_publ_author_name
'Gessner, Viktoria H.'
'Strohmann, Carsten'

_publ_section_title
;
 Lithiation of Diamine Ligands to Chiral Building Blocks: Syntheses,
 Selectivities, and Lithiated Intermediates
;
_journal_issue 7
_journal_name_full Organometallics
_journal_page_first 1858
_journal_paper_doi 10.1021/om100035g
_journal_volume 29
_journal_year 2010
_chemical_absolute_configuration syn
_chemical_formula_sum 'C36 H75 Li3 N6'
_chemical_formula_weight 612.84
_chemical_name_systematic
;
 ?
;
_space_group_IT_number 146
_symmetry_cell_setting hexagonal
_symmetry_space_group_name_Hall 'R 3'
_symmetry_space_group_name_H-M 'R 3 :H'
_atom_sites_solution_hydrogens geom
_atom_sites_solution_primary direct
_atom_sites_solution_secondary difmap
_audit_creation_date 2009-10-07T10:51:17-00:00
_audit_creation_method 'WinGX routine CIF_UPDATE'
_cell_angle_alpha 90
_cell_angle_beta 90
_cell_angle_gamma 120
_cell_formula_units_Z 3
_cell_length_a 19.546(3)
_cell_length_b 19.546(3)
_cell_length_c 8.9796(18)
_cell_measurement_temperature 173(2)
_cell_volume 2971.0(9)
_computing_cell_refinement 'SAINTPLUS 6.02 (Bruker AXS, 1999)'
_computing_data_collection 'SMART 5.622 (Bruker AXS, 2001)'
_computing_data_reduction 'SAINTPLUS 6.02 (Bruker AXS, 1999)'
_computing_molecular_graphics 'Ortep-3 V1.073 (Farrugia, 2001)'
_computing_publication_material 'SHELXL-97 (Sheldrick, 1997)'
_computing_structure_refinement 'SHELXL-97 (Sheldrick, 1997)'
_computing_structure_solution 'SHELXS-90 (Sheldrick, 1990)'
_diffrn_ambient_temperature 173(2)
_diffrn_measured_fraction_theta_full 1
_diffrn_measured_fraction_theta_max 1
_diffrn_measurement_device_type 'Bruker APEX-CCD'
_diffrn_measurement_method omega-scans
_diffrn_radiation_monochromator graphite
_diffrn_radiation_type MoK\a
_diffrn_radiation_wavelength 0.71073
_diffrn_reflns_av_R_equivalents 0.0953
_diffrn_reflns_av_unetI/netI 0.0681
_diffrn_reflns_limit_h_max 23
_diffrn_reflns_limit_h_min -23
_diffrn_reflns_limit_k_max 23
_diffrn_reflns_limit_k_min -23
_diffrn_reflns_limit_l_max 10
_diffrn_reflns_limit_l_min -10
_diffrn_reflns_number 9036
_diffrn_reflns_theta_full 24.99
_diffrn_reflns_theta_max 24.99
_diffrn_reflns_theta_min 2.08
_exptl_absorpt_coefficient_mu 0.059
_exptl_absorpt_correction_T_max 0.9801
_exptl_absorpt_correction_T_min 0.9729
_exptl_absorpt_correction_type empirical
_exptl_absorpt_process_details 'Sadabs 2.01 (Bruker AXS, 1999)'
_exptl_crystal_density_diffrn 1.028
_exptl_crystal_density_method 'not measured'
_exptl_crystal_F_000 1026
_exptl_crystal_size_max 0.4
_exptl_crystal_size_mid 0.2
_exptl_crystal_size_min 0.1
_refine_diff_density_max 0.147
_refine_diff_density_min -0.119
_refine_diff_density_rms 0.028
_refine_ls_abs_structure_details 'Flack H D (1983), Acta Cryst. A39, 876-881'
_refine_ls_abs_structure_Flack 6(5)
_refine_ls_extinction_method none
_refine_ls_goodness_of_fit_ref 1.057
_refine_ls_hydrogen_treatment mixed
_refine_ls_matrix_type full
_refine_ls_number_parameters 143
_refine_ls_number_reflns 2346
_refine_ls_number_restraints 1
_refine_ls_restrained_S_all 1.057
_refine_ls_R_factor_all 0.0914
_refine_ls_R_factor_gt 0.0718
_refine_ls_shift/su_max 0
_refine_ls_shift/su_mean 0
_refine_ls_structure_factor_coef Fsqd
_refine_ls_weighting_details 'calc w=1/[\s^2^(Fo^2^)+(0.0795P)^2^+1.1612P] where P=(Fo^2^+2Fc^2^)/3'
_refine_ls_weighting_scheme calc
_refine_ls_wR_factor_gt 0.1763
_refine_ls_wR_factor_ref 0.1904
_reflns_number_gt 1812
_reflns_number_total 2346
_reflns_threshold_expression >2sigma(I)
_cod_data_source_file om100035g_si_003.cif
_cod_data_source_block vi69m
_cod_original_cell_volume 2971.1(8)
_cod_original_sg_symbol_H-M R3
_cod_database_code 4065620

loop_
_symmetry_equiv_pos_as_xyz
'x, y, z'
'-y, x-y, z'
'-x+y, -x, z'
'x+2/3, y+1/3, z+1/3'
'-y+2/3, x-y+1/3, z+1/3'
'-x+y+2/3, -x+1/3, z+1/3'
'x+1/3, y+2/3, z+2/3'
'-y+1/3, x-y+2/3, z+2/3'
'-x+y+1/3, -x+2/3, z+2/3'

loop_
_atom_site_label
_atom_site_type_symbol
_atom_site_fract_x
_atom_site_fract_y
_atom_site_fract_z
_atom_site_U_iso_or_equiv
_atom_site_adp_type
_atom_site_occupancy
_atom_site_symmetry_multiplicity
_atom_site_calc_flag
_atom_site_refinement_flags
C1 C 0.1393(3) 0.3850(3) -0.0957(7) 0.1111(19) Uani 1 1 d .
H1A H 0.1755 0.4222 -0.1702 0.167 Uiso 1 1 calc R
H1B H 0.098 0.3379 -0.1457 0.167 Uiso 1 1 calc R
H1C H 0.1688 0.3699 -0.0279 0.167 Uiso 1 1 calc R
C2 C 0.1022(3) 0.4238(3) -0.0084(5) 0.0781(12) Uani 1 1 d .
H2A H 0.0778 0.4444 -0.0786 0.094 Uiso 1 1 calc R
H2B H 0.0597 0.3837 0.0552 0.094 Uiso 1 1 calc R
C3 C 0.1745(3) 0.4569(3) 0.2228(5) 0.0747(11) Uani 1 1 d .
H3A H 0.1887 0.4166 0.1945 0.09 Uiso 1 1 calc R
H3B H 0.1251 0.4301 0.2818 0.09 Uiso 1 1 calc R
C4 C 0.2391(3) 0.5181(3) 0.3192(5) 0.0881(14) Uani 1 1 d .
H4A H 0.2867 0.549 0.259 0.132 Uiso 1 1 calc R
H4B H 0.2509 0.4918 0.4 0.132 Uiso 1 1 calc R
H4C H 0.2219 0.5532 0.3615 0.132 Uiso 1 1 calc R
C5 C 0.1314(2) 0.5462(2) 0.1189(4) 0.0587(9) Uani 1 1 d .
C6 C 0.0511(3) 0.5094(3) 0.1944(5) 0.0736(11) Uani 1 1 d .
H6A H 0.0107 0.4698 0.1267 0.088 Uiso 1 1 calc R
H6B H 0.0522 0.4814 0.2855 0.088 Uiso 1 1 calc R
C7 C 0.0278(3) 0.5689(3) 0.2354(5) 0.0802(12) Uani 1 1 d .
H7A H 0.0654 0.6061 0.3097 0.096 Uiso 1 1 calc R
H7B H -0.0255 0.5419 0.2809 0.096 Uiso 1 1 calc R
C8 C 0.0274(3) 0.6142(3) 0.0994(5) 0.0770(12) Uani 1 1 d .
H8A H 0.0155 0.6559 0.1291 0.092 Uiso 1 1 calc R
H8B H -0.0141 0.5781 0.0294 0.092 Uiso 1 1 calc R
C9 C 0.1077(3) 0.6515(3) 0.0236(5) 0.0700(11) Uani 1 1 d .
H9A H 0.1475 0.6916 0.0913 0.084 Uiso 1 1 calc R
H9B H 0.1057 0.6793 -0.0671 0.084 Uiso 1 1 calc R
C10 C 0.1349(2) 0.5939(2) -0.0202(4) 0.0577(9) Uani 1 1 d .
H10 H 0.0958 0.556 -0.0934 0.069 Uiso 1 1 calc R
C11 C 0.2084(3) 0.6506(3) -0.2444(4) 0.0852(13) Uani 1 1 d .
H11A H 0.2632 0.6806 -0.2827 0.102 Uiso 1 1 calc R
H11B H 0.1869 0.687 -0.2452 0.102 Uiso 1 1 calc R
C12 C 0.1616(4) 0.5859(5) -0.3505(6) 0.129(3) Uani 1 1 d .
H12A H 0.1811 0.5484 -0.3502 0.194 Uiso 1 1 calc R
H12B H 0.1668 0.6077 -0.4508 0.194 Uiso 1 1 calc R
H12C H 0.1059 0.5586 -0.3207 0.194 Uiso 1 1 calc R
Li1 Li 0.2625(4) 0.5668(4) -0.0408(7) 0.0627(15) Uani 1 1 d .
N1 N 0.15935(18) 0.48901(19) 0.0861(3) 0.0599(8) Uani 1 1 d .
N2 N 0.21206(17) 0.62968(17) -0.0900(3) 0.0586(8) Uani 1 1 d .
H5 H 0.169(2) 0.587(2) 0.185(4) 0.053(10) Uiso 1 1 d .

loop_
_atom_site_aniso_label
_atom_site_aniso_U_11
_atom_site_aniso_U_22
_atom_site_aniso_U_33
_atom_site_aniso_U_23
_atom_site_aniso_U_13
_atom_site_aniso_U_12
C1 0.094(4) 0.093(4) 0.142(5) -0.049(3) -0.017(3) 0.044(3)
C2 0.078(3) 0.061(3) 0.086(3) -0.008(2) -0.007(2) 0.028(2)
C3 0.075(3) 0.074(3) 0.083(3) 0.025(2) 0.013(2) 0.043(2)
C4 0.109(4) 0.119(4) 0.063(2) -0.006(2) -0.016(2) 0.077(3)
C5 0.054(2) 0.052(2) 0.064(2) -0.0031(17) -0.0044(17) 0.0217(18)
C6 0.068(3) 0.072(3) 0.075(3) 0.003(2) 0.010(2) 0.031(2)
C7 0.068(3) 0.089(3) 0.089(3) 0.004(2) 0.016(2) 0.043(3)
C8 0.065(3) 0.079(3) 0.095(3) -0.008(2) -0.002(2) 0.042(2)
C9 0.063(2) 0.073(3) 0.080(2) -0.001(2) -0.0093(19) 0.039(2)
C10 0.054(2) 0.056(2) 0.0595(19) -0.0051(16) -0.0123(16) 0.0252(18)
C11 0.089(3) 0.104(4) 0.061(2) 0.014(2) 0.000(2) 0.047(3)
C12 0.101(4) 0.170(7) 0.069(3) -0.013(4) -0.007(3) 0.032(4)
Li1 0.062(4) 0.067(4) 0.060(3) -0.005(3) 0.000(3) 0.033(3)
N1 0.0595(19) 0.0553(18) 0.0622(17) 0.0015(14) -0.0010(13) 0.0266(15)
N2 0.0586(19) 0.0577(18) 0.0586(16) 0.0036(13) -0.0032(14) 0.0283(15)

loop_
_atom_type_symbol
_atom_type_description
_atom_type_scat_dispersion_real
_atom_type_scat_dispersion_imag
_atom_type_scat_source
C C 0.0033 0.0016 'International Tables Vol C Tables 4.2.6.8 and 6.1.1.4'
H H 0 0 'International Tables Vol C Tables 4.2.6.8 and 6.1.1.4'
Li Li -0.0003 0.0001 'International Tables Vol C Tables 4.2.6.8 and 6.1.1.4'
N N 0.0061 0.0033 'International Tables Vol C Tables 4.2.6.8 and 6.1.1.4'

loop_
_geom_angle_atom_site_label_1
_geom_angle_atom_site_label_2
_geom_angle_atom_site_label_3
_geom_angle
_geom_angle_site_symmetry_1
_geom_angle_site_symmetry_3
N1 C2 C1 112.8(4) . .
N1 C3 C4 114.1(3) . .
N1 C5 C6 114.2(3) . .
N1 C5 C10 111.7(3) . .
C6 C5 C10 111.8(3) . .
C7 C6 C5 112.7(4) . .
C6 C7 C8 110.5(4) . .
C7 C8 C9 109.7(4) . .
C8 C9 C10 114.9(4) . .
N2 C10 C9 114.9(3) . .
N2 C10 C5 111.4(3) . .
C9 C10 C5 108.2(3) . .
N2 C11 C12 117.9(5) . .
N2 C11 Li1 52.0(2) . 3_565
C12 C11 Li1 164.1(5) . 3_565
N2 Li1 N2 131.7(4) . 2_665
N2 Li1 N1 88.6(3) . .
N2 Li1 N1 139.6(4) 2_665 .
N2 Li1 C11 116.0(3) . 2_665
N2 Li1 C11 34.64(16) 2_665 2_665
N1 Li1 C11 138.6(4) . 2_665
N2 Li1 Li1 41.7(3) . 3_565
N2 Li1 Li1 98.5(2) 2_665 3_565
N1 Li1 Li1 115.0(3) . 3_565
C11 Li1 Li1 104.7(2) 2_665 3_565
N2 Li1 Li1 99.7(2) . 2_665
N2 Li1 Li1 40.4(2) 2_665 2_665
N1 Li1 Li1 147.95(19) . 2_665
C11 Li1 Li1 64.0(2) 2_665 2_665
Li1 Li1 Li1 60.0000(10) 3_565 2_665
C3 N1 C2 109.7(3) . .
C3 N1 C5 112.3(3) . .
C2 N1 C5 110.9(3) . .
C3 N1 Li1 115.2(3) . .
C2 N1 Li1 110.2(3) . .
C5 N1 Li1 98.0(3) . .
C10 N2 C11 111.2(3) . .
C10 N2 Li1 109.0(3) . .
C11 N2 Li1 119.9(3) . .
C10 N2 Li1 125.4(3) . 3_565
C11 N2 Li1 93.3(3) . 3_565
Li1 N2 Li1 97.9(4) . 3_565

loop_
_geom_bond_atom_site_label_1
_geom_bond_atom_site_label_2
_geom_bond_distance
_geom_bond_site_symmetry_2
C1 C2 1.505(7) .
C2 N1 1.473(5) .
C3 N1 1.475(5) .
C3 C4 1.506(6) .
C5 N1 1.499(5) .
C5 C6 1.520(5) .
C5 C10 1.539(5) .
C6 C7 1.492(6) .
C7 C8 1.510(6) .
C8 C9 1.521(6) .
C9 C10 1.517(5) .
C10 N2 1.449(5) .
C11 N2 1.458(5) .
C11 C12 1.480(8) .
C11 Li1 2.561(7) 3_565
Li1 N2 1.972(7) .
Li1 N2 2.022(7) 2_665
Li1 N1 2.146(7) .
Li1 C11 2.561(7) 2_665
Li1 Li1 3.013(12) 3_565
Li1 Li1 3.013(12) 2_665
N2 Li1 2.022(7) 3_565
